data_4322114
loop_
_publ_author_name
'Fred B. Stocker'
'Paul Fadden'
'Spencer Dreher'
'Doyle Britton'

_publ_section_title
;
 Copper(II) Complexes of Histamine and Cysteine Produced by
 Thiosulfate-Assisted Synthesis Using Copper(I) Cyanide. The in Situ
 Formation of the Thiocyanate Anion and the
 2-Amino-2-thiazoline-4-carboxylic Acid Ligand
;
_journal_name_full 'Inorganic Chemistry'
_journal_page_first 3251
_journal_page_last 3253
_journal_paper_doi 10.1021/ic9814118
_journal_volume 38
_journal_year 1999
_chemical_compound_source synthesis
_chemical_formula_sum 'C8 H12 Cu N4 O5 S2'
_chemical_formula_weight 371.88
_chemical_name_systematic
;
 copper(II)(2-amino-1,3-thiazoline-4-carboxylate) monohydrate'
;
_space_group_IT_number 19
_symmetry_cell_setting orthorhombic
_symmetry_space_group_name_Hall 'P 2ac 2ab'
_symmetry_space_group_name_H-M 'P 21 21 21'
_atom_sites_solution_hydrogens geom
_atom_sites_solution_primary direct
_atom_sites_solution_secondary difmap
_audit_creation_method 'SHELXL plus manual editing'
_cell_angle_alpha 90.00
_cell_angle_beta 90.00
_cell_angle_gamma 90.00
_cell_formula_units_Z 4
_cell_length_a 7.9578(2)
_cell_length_b 8.1505(2)
_cell_length_c 19.5206(6)
_cell_measurement_reflns_used 5760
_cell_measurement_temperature 173(2)
_cell_measurement_theta_max 25.00
_cell_measurement_theta_min 2.09
_cell_volume 1266.11(6)
_computing_structure_refinement 'SHELXL-93 (Sheldrick, 1993)'
_computing_structure_solution 'SHELXS-86 (Sheldrick, 1990)'
_diffrn_ambient_temperature 173(2)
_diffrn_measurement_device SMART
_diffrn_measurement_method 'omega scans'
_diffrn_radiation_monochromator graphite
_diffrn_radiation_source 'fine-focus sealed tube'
_diffrn_radiation_type MoK\a
_diffrn_radiation_wavelength 0.71073
_diffrn_reflns_av_R_equivalents 0.0299
_diffrn_reflns_av_sigmaI/netI 0.0248
_diffrn_reflns_limit_h_max 8
_diffrn_reflns_limit_h_min -9
_diffrn_reflns_limit_k_max 9
_diffrn_reflns_limit_k_min -9
_diffrn_reflns_limit_l_max 23
_diffrn_reflns_limit_l_min -19
_diffrn_reflns_number 6485
_diffrn_reflns_theta_max 25.00
_diffrn_reflns_theta_min 2.09
_diffrn_standards_decay_% 'less than 1%'
_diffrn_standards_interval_time '720  minutes'
_diffrn_standards_number
;
the first 311 reflections collected were re-collected at the end of
 the data collection
;
_exptl_absorpt_coefficient_mu 2.080
_exptl_absorpt_correction_T_max 0.85
_exptl_absorpt_correction_T_min 0.59
_exptl_absorpt_correction_type multi-scan
_exptl_crystal_colour blue
_exptl_crystal_density_diffrn 1.951(1)
_exptl_crystal_density_meas ?
_exptl_crystal_description prism
_exptl_crystal_F_000 756
_exptl_crystal_size_max 0.40
_exptl_crystal_size_mid 0.19
_exptl_crystal_size_min 0.07
_refine_diff_density_max 0.202
_refine_diff_density_min -0.259
_refine_diff_density_rms 0.058
_refine_ls_abs_structure_details 'Flack H D (1983), Acta Cryst. A39, 876-881'
_refine_ls_abs_structure_Flack -0.008(12)
_refine_ls_extinction_method none
_refine_ls_goodness_of_fit_all 1.090
_refine_ls_goodness_of_fit_obs 1.096
_refine_ls_hydrogen_treatment mixed
_refine_ls_matrix_type full
_refine_ls_number_parameters 199
_refine_ls_number_reflns 2234
_refine_ls_number_restraints 0
_refine_ls_restrained_S_all 1.090
_refine_ls_restrained_S_obs 1.096
_refine_ls_R_factor_all 0.0210
_refine_ls_R_factor_obs 0.0201
_refine_ls_shift/esd_max -0.002
_refine_ls_shift/esd_mean 0.000
_refine_ls_structure_factor_coef Fsqd
_refine_ls_weighting_details 'w=1/[\s^2^(Fo^2^)+(0.0165P)^2^+1.0304P] where P=(Fo^2^+2Fc^2^)/3'
_refine_ls_weighting_scheme calc
_refine_ls_wR_factor_all 0.0488
_refine_ls_wR_factor_obs 0.0485
_reflns_number_observed 2183
_reflns_number_total 2234
_reflns_observed_criterion >2sigma(I)
_cod_data_source_file ic9814118_2.cif
_cod_data_source_block 2
_cod_depositor_comments
;
The following automatic conversions were performed:

'_exptl_crystal_density_meas' value 'not measured' was changed to '?'
- the value is perceived as not measured.

Automatic conversion script
Id: cif_fix_values 3008 2015-01-20 13:52:24Z robertas 

The following automatic conversions were performed:

'_refine_ls_weighting_scheme' value 'calc
w=1/[\s^2^(Fo^2^)+(0.0165P)^2^+1.0304P] where P=(Fo^2^+2Fc^2^)/3' was
changed to 'calc'. New tag '_refine_ls_weighting_details' was
created. The value of the new tag was set to
'w=1/[\s^2^(Fo^2^)+(0.0165P)^2^+1.0304P] where P=(Fo^2^+2Fc^2^)/3'.

Automatic conversion script
Id: cif_fix_values 3143 2015-03-26 13:38:13Z robertas 
;
_cod_database_code 4322114

loop_
_symmetry_equiv_pos_as_xyz
'x, y, z'
'-x+1/2, -y, z+1/2'
'-x, y+1/2, -z+1/2'
'x+1/2, -y+1/2, -z'

loop_
_atom_site_aniso_label
_atom_site_aniso_U_11
_atom_site_aniso_U_22
_atom_site_aniso_U_33
_atom_site_aniso_U_23
_atom_site_aniso_U_13
_atom_site_aniso_U_12
Cu1 0.01164(14) 0.0212(2) 0.0145(2) 0.00606(14) -0.00201(13) -0.00099(13)
O1 0.0410(14) 0.0243(13) 0.0170(11) 0.0026(10) 0.0026(10) 0.0056(11)
O1A 0.0118(9) 0.0233(10) 0.0196(10) 0.0086(8) -0.0011(8) -0.0003(8)
O2A 0.0154(9) 0.0229(10) 0.0214(9) 0.0070(8) 0.0013(8) -0.0019(8)
C1A 0.0148(14) 0.0147(13) 0.0149(13) -0.0003(11) -0.0035(11) -0.0034(10)
C2A 0.0148(12) 0.0161(12) 0.0155(12) 0.0010(11) 0.0013(10) -0.0016(12)
C3A 0.0128(13) 0.0247(15) 0.0192(13) 0.0062(11) -0.0019(10) -0.0024(12)
S1A 0.0155(3) 0.0233(4) 0.0158(3) 0.0026(3) -0.0029(2) 0.0024(3)
C4A 0.0172(13) 0.0152(13) 0.0146(13) -0.0027(10) -0.0003(11) 0.0020(11)
N1A 0.0134(12) 0.0188(12) 0.0135(11) 0.0033(10) -0.0003(9) -0.0003(9)
N2A 0.0131(12) 0.0316(14) 0.0216(12) 0.0090(10) -0.0015(9) -0.0001(10)
O1B 0.0142(10) 0.0249(10) 0.0175(10) 0.0056(8) -0.0037(7) -0.0019(8)
O2B 0.0121(9) 0.0290(11) 0.0205(10) 0.0078(8) 0.0005(8) -0.0024(8)
C1B 0.0150(14) 0.0139(13) 0.0163(13) -0.0003(11) -0.0014(11) 0.0034(11)
C2B 0.0115(13) 0.0187(13) 0.0119(12) -0.0008(10) -0.0002(10) 0.0007(11)
C3B 0.0154(13) 0.0191(13) 0.0156(12) 0.0036(11) 0.0000(10) 0.0019(10)
S1B 0.0144(3) 0.0211(3) 0.0149(3) 0.0034(3) -0.0024(3) 0.0027(3)
C4B 0.0159(14) 0.0152(13) 0.0130(12) -0.0035(10) -0.0021(11) 0.0016(12)
N1B 0.0112(10) 0.0161(11) 0.0149(10) 0.0011(8) 0.0003(9) -0.0009(10)
N2B 0.0105(12) 0.0275(13) 0.0225(13) 0.0059(11) -0.0020(9) 0.0007(10)

loop_
_atom_site_label
_atom_site_type_symbol
_atom_site_fract_x
_atom_site_fract_y
_atom_site_fract_z
_atom_site_U_iso_or_equiv
_atom_site_thermal_displace_type
_atom_site_occupancy
_atom_site_calc_flag
_atom_site_refinement_flags
_atom_site_disorder_group
Cu1 Cu 0.29783(4) 0.10157(4) 0.91701(2) 0.01579(9) Uani 1 d . .
O1 O 0.4016(3) -0.1362(3) 0.85629(12) 0.0274(5) Uani 1 d . .
H101 H 0.3913(50) -0.1463(48) 0.8204(20) 0.043(13) Uiso 1 d . .
H102 H 0.4382(53) -0.2085(51) 0.8787(21) 0.050(13) Uiso 1 d . .
O1A O 0.0799(2) 0.0441(2) 0.96351(9) 0.0182(4) Uani 1 d . .
O2A O -0.0230(2) -0.0858(2) 1.05530(9) 0.0199(4) Uani 1 d . .
C1A C 0.0952(3) -0.0460(3) 1.01713(13) 0.0148(6) Uani 1 d . .
C2A C 0.2720(3) -0.1094(3) 1.02962(12) 0.0155(5) Uani 1 d . .
H2AA H 0.2828(3) -0.2167(3) 1.00513(12) 0.019(7) Uiso 1 calc R .
C3A C 0.3242(3) -0.1375(3) 1.10385(13) 0.0189(6) Uani 1 d . .
H3AA H 0.2846(3) -0.2455(3) 1.12060(13) 0.017(7) Uiso 1 calc R .
H3AB H 0.2795(3) -0.0503(3) 1.13408(13) 0.033(9) Uiso 1 calc R .
S1A S 0.55349(8) -0.13031(9) 1.09977(3) 0.01816(15) Uani 1 d . .
C4A C 0.5401(3) -0.0061(3) 1.02610(13) 0.0157(6) Uani 1 d . .
N1A N 0.3925(3) 0.0045(3) 0.99854(11) 0.0153(5) Uani 1 d . .
N2A N 0.6772(3) 0.0708(3) 1.00264(12) 0.0221(5) Uani 1 d . .
H2AB H 0.6704(3) 0.1337(3) 0.96611(12) 0.037(10) Uiso 1 calc R .
H2AC H 0.7741(3) 0.0585(3) 1.02376(12) 0.039(10) Uiso 1 calc R .
O1B O 0.5071(2) 0.2135(2) 0.88314(10) 0.0189(4) Uani 1 d . .
O2B O 0.6148(2) 0.3351(2) 0.79048(10) 0.0205(4) Uani 1 d . .
C1B C 0.4965(3) 0.2718(3) 0.82260(14) 0.0151(6) Uani 1 d . .
C2B C 0.3257(3) 0.2558(3) 0.78700(13) 0.0140(5) Uani 1 d . .
H2BA H 0.3353(3) 0.1696(3) 0.75074(13) 0.015(7) Uiso 1 calc R .
C3B C 0.2611(3) 0.4132(3) 0.75361(13) 0.0167(5) Uani 1 d . .
H3BA H 0.3107(3) 0.4288(3) 0.70757(13) 0.023(8) Uiso 1 calc R .
H3BB H 0.2868(3) 0.5103(3) 0.78223(13) 0.016(7) Uiso 1 calc R .
S1B S 0.03442(7) 0.37856(8) 0.74817(3) 0.01676(14) Uani 1 d . .
C4B C 0.0492(3) 0.2490(3) 0.82050(13) 0.0147(5) Uani 1 d . .
N1B N 0.1998(3) 0.2020(2) 0.83698(10) 0.0141(4) Uani 1 d . .
N2B N -0.0894(3) 0.2059(3) 0.85445(12) 0.0202(5) Uani 1 d . .
H2BB H -0.0820(3) 0.1415(3) 0.89051(12) 0.032(9) Uiso 1 calc R .
H2BC H -0.1881(3) 0.2418(3) 0.84079(12) 0.044(10) Uiso 1 calc R .

loop_
_atom_type_symbol
_atom_type_description
_atom_type_scat_dispersion_real
_atom_type_scat_dispersion_imag
_atom_type_scat_source
C C 0.0033 0.0016 'International Tables Vol C Tables 4.2.6.8 and 6.1.1.4'
H H 0.0000 0.0000 'International Tables Vol C Tables 4.2.6.8 and 6.1.1.4'
N N 0.0061 0.0033 'International Tables Vol C Tables 4.2.6.8 and 6.1.1.4'
O O 0.0106 0.0060 'International Tables Vol C Tables 4.2.6.8 and 6.1.1.4'
S S 0.1246 0.1234 'International Tables Vol C Tables 4.2.6.8 and 6.1.1.4'
Cu Cu 0.3201 1.2651 'International Tables Vol C Tables 4.2.6.8 and 6.1.1.4'

loop_
_geom_angle_atom_site_label_1
_geom_angle_atom_site_label_2
_geom_angle_atom_site_label_3
_geom_angle
_geom_angle_site_symmetry_1
_geom_angle_site_symmetry_3
_geom_angle_publ_flag
N1B Cu1 N1A 178.57(9) . . ?
N1B Cu1 O1B 82.89(8) . . ?
N1A Cu1 O1B 97.69(8) . . ?
N1B Cu1 O1A 96.64(9) . . ?
N1A Cu1 O1A 82.47(8) . . ?
O1B Cu1 O1A 165.37(8) . . ?
N1B Cu1 O1 94.65(9) . . ?
N1A Cu1 O1 86.71(9) . . ?
O1B Cu1 O1 85.39(8) . . ?
O1A Cu1 O1 109.19(8) . . ?
C1A O1A Cu1 114.8(2) . . ?
O2A C1A O1A 124.5(2) . . ?
O2A C1A C2A 121.1(2) . . ?
O1A C1A C2A 114.4(2) . . ?
N1A C2A C1A 108.9(2) . . ?
N1A C2A C3A 108.1(2) . . ?
C1A C2A C3A 117.1(2) . . ?
C2A C3A S1A 103.0(2) . . ?
C4A S1A C3A 89.64(12) . . ?
N1A C4A N2A 124.4(2) . . ?
N1A C4A S1A 115.6(2) . . ?
N2A C4A S1A 119.9(2) . . ?
C4A N1A C2A 112.3(2) . . ?
C4A N1A Cu1 136.4(2) . . ?
C2A N1A Cu1 110.2(2) . . ?
C1B O1B Cu1 114.7(2) . . ?
O2B C1B O1B 124.8(2) . . ?
O2B C1B C2B 118.6(2) . . ?
O1B C1B C2B 116.6(2) . . ?
N1B C2B C3B 107.7(2) . . ?
N1B C2B C1B 109.3(2) . . ?
C3B C2B C1B 114.9(2) . . ?
C2B C3B S1B 103.1(2) . . ?
C4B S1B C3B 88.86(12) . . ?
N1B C4B N2B 124.2(2) . . ?
N1B C4B S1B 115.8(2) . . ?
N2B C4B S1B 120.0(2) . . ?
C4B N1B C2B 112.2(2) . . ?
C4B N1B Cu1 134.4(2) . . ?
C2B N1B Cu1 112.9(2) . . ?

loop_
_geom_bond_atom_site_label_1
_geom_bond_atom_site_label_2
_geom_bond_distance
_geom_bond_site_symmetry_2
_geom_bond_publ_flag
Cu1 N1B 1.929(2) . ?
Cu1 N1A 1.930(2) . ?
Cu1 O1B 2.011(2) . ?
Cu1 O1A 2.013(2) . ?
Cu1 O1 2.417(2) . ?
O1A C1A 1.284(3) . ?
O2A C1A 1.243(3) . ?
C1A C2A 1.519(3) . ?
C2A N1A 1.466(3) . ?
C2A C3A 1.524(3) . ?
C3A S1A 1.828(3) . ?
S1A C4A 1.762(3) . ?
C4A N1A 1.295(3) . ?
C4A N2A 1.339(4) . ?
O1B C1B 1.276(3) . ?
O2B C1B 1.244(3) . ?
C1B C2B 1.532(4) . ?
C2B N1B 1.466(3) . ?
C2B C3B 1.529(3) . ?
C3B S1B 1.829(2) . ?
S1B C4B 1.767(3) . ?
C4B N1B 1.299(3) . ?
C4B N2B 1.334(4) . ?

loop_
_geom_torsion_atom_site_label_1
_geom_torsion_atom_site_label_2
_geom_torsion_atom_site_label_3
_geom_torsion_atom_site_label_4
_geom_torsion
_geom_torsion_site_symmetry_1
_geom_torsion_site_symmetry_2
_geom_torsion_site_symmetry_3
_geom_torsion_site_symmetry_4
_geom_torsion_publ_flag
N1B Cu1 O1A C1A 171.8(2) . . . . ?
N1A Cu1 O1A C1A -9.3(2) . . . . ?
O1B Cu1 O1A C1A -100.9(3) . . . . ?
O1 Cu1 O1A C1A 74.5(2) . . . . ?
Cu1 O1A C1A O2A 175.2(2) . . . . ?
Cu1 O1A C1A C2A -7.5(3) . . . . ?
O2A C1A C2A N1A -156.1(2) . . . . ?
O1A C1A C2A N1A 26.5(3) . . . . ?
O2A C1A C2A C3A -33.1(4) . . . . ?
O1A C1A C2A C3A 149.4(2) . . . . ?
N1A C2A C3A S1A -34.7(2) . . . . ?
C1A C2A C3A S1A -158.1(2) . . . . ?
C2A C3A S1A C4A 25.8(2) . . . . ?
C3A S1A C4A N1A -11.7(2) . . . . ?
C3A S1A C4A N2A 167.7(2) . . . . ?
N2A C4A N1A C2A 172.5(2) . . . . ?
S1A C4A N1A C2A -8.2(3) . . . . ?
N2A C4A N1A Cu1 6.3(4) . . . . ?
S1A C4A N1A Cu1 -174.3(2) . . . . ?
C1A C2A N1A C4A 157.2(2) . . . . ?
C3A C2A N1A C4A 29.0(3) . . . . ?
C1A C2A N1A Cu1 -32.9(2) . . . . ?
C3A C2A N1A Cu1 -161.1(2) . . . . ?
N1B Cu1 N1A C4A -118.7(39) . . . . ?
O1B Cu1 N1A C4A -4.8(3) . . . . ?
O1A Cu1 N1A C4A -170.0(3) . . . . ?
O1 Cu1 N1A C4A 80.1(3) . . . . ?
N1B Cu1 N1A C2A 75.0(40) . . . . ?
O1B Cu1 N1A C2A -171.1(2) . . . . ?
O1A Cu1 N1A C2A 23.6(2) . . . . ?
O1 Cu1 N1A C2A -86.2(2) . . . . ?
N1B Cu1 O1B C1B -11.6(2) . . . . ?
N1A Cu1 O1B C1B 169.7(2) . . . . ?
O1A Cu1 O1B C1B -100.6(3) . . . . ?
O1 Cu1 O1B C1B 83.7(2) . . . . ?
Cu1 O1B C1B O2B -174.7(2) . . . . ?
Cu1 O1B C1B C2B 3.0(3) . . . . ?
O2B C1B C2B N1B -171.4(2) . . . . ?
O1B C1B C2B N1B 10.7(3) . . . . ?
O2B C1B C2B C3B -50.2(3) . . . . ?
O1B C1B C2B C3B 131.9(2) . . . . ?
N1B C2B C3B S1B -35.9(2) . . . . ?
C1B C2B C3B S1B -157.9(2) . . . . ?
C2B C3B S1B C4B 27.9(2) . . . . ?
C3B S1B C4B N1B -14.8(2) . . . . ?
C3B S1B C4B N2B 165.2(2) . . . . ?
N2B C4B N1B C2B 174.7(3) . . . . ?
S1B C4B N1B C2B -5.4(3) . . . . ?
N2B C4B N1B Cu1 -14.4(4) . . . . ?
S1B C4B N1B Cu1 165.56(14) . . . . ?
C3B C2B N1B C4B 27.9(3) . . . . ?
C1B C2B N1B C4B 153.3(2) . . . . ?
C3B C2B N1B Cu1 -145.1(2) . . . . ?
C1B C2B N1B Cu1 -19.7(2) . . . . ?
N1A Cu1 N1B C4B -39.5(40) . . . . ?
O1B Cu1 N1B C4B -153.6(3) . . . . ?
O1A Cu1 N1B C4B 11.7(3) . . . . ?
O1 Cu1 N1B C4B 121.7(2) . . . . ?
N1A Cu1 N1B C2B 131.3(39) . . . . ?
O1B Cu1 N1B C2B 17.3(2) . . . . ?
O1A Cu1 N1B C2B -177.4(2) . . . . ?
O1 Cu1 N1B C2B -67.5(2) . . . . ?
